data_4511583
loop_
_publ_author_name
'SeethaLekshmi, Sunil'
'Varughese, Sunil'
'Giri, Lopamudra'
'Pedireddi, V. R.'

_publ_section_title
;
 Molecular Complexes of 4-Halophenylboronic Acids: A Systematic
 Exploration of Isostructurality and Structural Landscape
;
_journal_issue 8
_journal_name_full 'Crystal Growth &amp; Design'
_journal_page_first 4143
_journal_paper_doi 10.1021/cg500750p
_journal_volume 14
_journal_year 2014
_chemical_formula_moiety 'C13 H9 N, C6 H6 B I O2'
_chemical_formula_sum 'C19 H15 B I N O2'
_chemical_formula_weight 427.03
_chemical_name_systematic
; 
 ? 
;
_space_group_IT_number 2
_symmetry_cell_setting triclinic
_symmetry_space_group_name_Hall '-P 1'
_symmetry_space_group_name_H-M 'P -1'
_atom_sites_solution_hydrogens geom
_atom_sites_solution_primary direct
_atom_sites_solution_secondary difmap
_audit_creation_method SHELXL-97
_cell_angle_alpha 110.2970(10)
_cell_angle_beta 103.060(2)
_cell_angle_gamma 94.720(2)
_cell_formula_units_Z 2
_cell_length_a 7.384(8)
_cell_length_b 11.183(9)
_cell_length_c 12.070(2)
_cell_measurement_reflns_used 1323
_cell_measurement_temperature 301(2)
_cell_measurement_theta_max 27.5
_cell_measurement_theta_min 3.2
_cell_volume 896.4(12)
_computing_cell_refinement
;
CrystalClear-SM Expert 2.0 r14k (Rigaku, 2012)
;
_computing_data_collection
;
CrystalClear-SM Expert 2.0 r14k (Rigaku, 2012)
;
_computing_data_reduction
;
CrystalClear-SM Expert 2.0 r14k (Rigaku, 2012)
;
_computing_structure_refinement 'SHELXTL (Sheldrick, 1997)'
_computing_structure_solution 'SHELXTL (Sheldrick, 1990)'
_diffrn_ambient_temperature 301(2)
_diffrn_measured_fraction_theta_full 0.959
_diffrn_measured_fraction_theta_max 0.956
_diffrn_measurement_device_type
;
Rigaku Saturn724+ (4x4 bin mode)
;
_diffrn_measurement_method 'profile data from \w-scans'
_diffrn_radiation_monochromator graphite
_diffrn_radiation_source 'fine-focus sealed tube'
_diffrn_radiation_type MoK\a
_diffrn_radiation_wavelength 0.71073
_diffrn_reflns_av_R_equivalents 0.0796
_diffrn_reflns_av_sigmaI/netI 0.1479
_diffrn_reflns_limit_h_max 5
_diffrn_reflns_limit_h_min -9
_diffrn_reflns_limit_k_max 13
_diffrn_reflns_limit_k_min -13
_diffrn_reflns_limit_l_max 15
_diffrn_reflns_limit_l_min -15
_diffrn_reflns_number 6732
_diffrn_reflns_theta_full 25.00
_diffrn_reflns_theta_max 26.50
_diffrn_reflns_theta_min 3.19
_exptl_absorpt_coefficient_mu 1.796
_exptl_absorpt_correction_T_max 0.6149
_exptl_absorpt_correction_T_min 0.6149
_exptl_absorpt_correction_type numerical
_exptl_absorpt_process_details 'Jacobson method'
_exptl_crystal_colour 'Pale green'
_exptl_crystal_density_diffrn 1.582
_exptl_crystal_density_method 'not measured'
_exptl_crystal_description Block
_exptl_crystal_F_000 420
_exptl_crystal_size_max 0.30
_exptl_crystal_size_mid 0.30
_exptl_crystal_size_min 0.30
_refine_diff_density_max 2.204
_refine_diff_density_min -1.568
_refine_diff_density_rms 0.198
_refine_ls_extinction_coef 0.023(6)
_refine_ls_extinction_expression Fc^*^=kFc[1+0.001xFc^2^\l^3^/sin(2\q)]^-1/4^
_refine_ls_extinction_method SHELXL
_refine_ls_goodness_of_fit_ref 1.021
_refine_ls_hydrogen_treatment constr
_refine_ls_matrix_type full
_refine_ls_number_parameters 218
_refine_ls_number_reflns 3555
_refine_ls_number_restraints 0
_refine_ls_restrained_S_all 1.021
_refine_ls_R_factor_all 0.1111
_refine_ls_R_factor_gt 0.0920
_refine_ls_shift/su_max 0.000
_refine_ls_shift/su_mean 0.000
_refine_ls_structure_factor_coef Fsqd
_refine_ls_weighting_details 'calc w=1/[\s^2^(Fo^2^)+(0.1444P)^2^+0.0000P] where P=(Fo^2^+2Fc^2^)/3'
_refine_ls_weighting_scheme calc
_refine_ls_wR_factor_gt 0.2804
_refine_ls_wR_factor_ref 0.2866
_reflns_number_gt 1869
_reflns_number_total 3555
_reflns_threshold_expression >2sigma(I)
_cod_data_source_file 17_iacridine.CIF
_cod_data_source_block 17
_cod_depositor_comments
;
The following automatic conversions were performed:

'_symmetry_cell_setting' value 'Triclinic' changed to 'triclinic'
according to
/usr/data/users/saulius/crontab/automatic-downloads/rss-feeds/ACS/lib/dictionaries/cif_core.dic
dictionary named 'cif_core.dic' version 2.4.2 from
2011-04-26.

'_exptl_absorpt_correction_type' value 'Numerical'
changed to 'numerical' according to
/usr/data/users/saulius/crontab/automatic-downloads/rss-feeds/ACS/lib/dictionaries/cif_core.dic
dictionary named 'cif_core.dic' version 2.4.2 from 2011-04-26.

Automatic conversion script
Id: cif_fix_values 2281 2013-09-26 08:29:07Z andrius 

 Adding full bibliography for 4511578--4511594.cif.
;
_cod_database_code 4511583

loop_
_symmetry_equiv_pos_as_xyz
'x, y, z'
'-x, -y, -z'

loop_
_atom_site_label
_atom_site_type_symbol
_atom_site_fract_x
_atom_site_fract_y
_atom_site_fract_z
_atom_site_U_iso_or_equiv
_atom_site_adp_type
_atom_site_occupancy
_atom_site_symmetry_multiplicity
_atom_site_calc_flag
_atom_site_refinement_flags
C8 C 0.2467(15) 0.0878(11) 0.4914(11) 0.041(3) Uani 1 1 d .
C9 C 0.3566(17) 0.1892(13) 0.6051(11) 0.053(3) Uani 1 1 d .
H9 H 0.3660 0.2752 0.6124 0.063 Uiso 1 1 calc R
C10 C 0.4461(18) 0.1599(15) 0.7013(12) 0.058(3) Uani 1 1 d .
H10 H 0.5181 0.2262 0.7732 0.070 Uiso 1 1 calc R
C11 C 0.432(2) 0.0314(16) 0.6942(14) 0.068(4) Uani 1 1 d .
H11 H 0.4929 0.0134 0.7614 0.081 Uiso 1 1 calc R
C12 C 0.327(2) -0.0685(15) 0.5875(14) 0.064(4) Uani 1 1 d .
H12 H 0.3180 -0.1533 0.5837 0.076 Uiso 1 1 calc R
C13 C 0.2339(15) -0.0433(11) 0.4847(12) 0.046(3) Uani 1 1 d .
C14 C 0.1251(19) -0.1381(11) 0.3736(13) 0.057(3) Uani 1 1 d .
H14 H 0.1104 -0.2240 0.3667 0.069 Uiso 1 1 calc R
C15 C 0.0396(16) -0.1105(11) 0.2752(11) 0.047(3) Uani 1 1 d .
C16 C -0.074(2) -0.2067(14) 0.1583(14) 0.066(4) Uani 1 1 d .
H16 H -0.0882 -0.2941 0.1463 0.079 Uiso 1 1 calc R
C17 C -0.160(2) -0.1692(18) 0.0660(13) 0.083(6) Uani 1 1 d .
H17 H -0.2334 -0.2314 -0.0081 0.099 Uiso 1 1 calc R
C18 C -0.139(2) -0.0330(18) 0.0823(13) 0.075(5) Uani 1 1 d .
H18 H -0.1975 -0.0079 0.0193 0.090 Uiso 1 1 calc R
C19 C -0.0325(17) 0.0560(13) 0.1902(11) 0.054(3) Uani 1 1 d .
H19 H -0.0170 0.1427 0.1997 0.065 Uiso 1 1 calc R
C20 C 0.0563(15) 0.0228(11) 0.2894(10) 0.044(3) Uani 1 1 d .
N7 N 0.1598(13) 0.1226(9) 0.3981(9) 0.043(2) Uani 1 1 d .
B1 B 0.187(2) 0.4573(12) 0.3893(12) 0.044(3) Uani 1 1 d .
C1 C 0.3316(16) 0.4261(11) 0.3099(10) 0.043(3) Uani 1 1 d .
C2 C 0.3560(18) 0.4955(11) 0.2374(12) 0.052(3) Uani 1 1 d .
H2 H 0.2823 0.5584 0.2341 0.063 Uiso 1 1 calc R
C3 C 0.4884(18) 0.4736(12) 0.1688(11) 0.053(3) Uani 1 1 d .
H3 H 0.4998 0.5220 0.1209 0.064 Uiso 1 1 calc R
C4 C 0.6011(14) 0.3830(10) 0.1707(10) 0.038(2) Uani 1 1 d .
C5 C 0.582(2) 0.3098(15) 0.2465(15) 0.068(4) Uani 1 1 d .
H5 H 0.6579 0.2485 0.2512 0.082 Uiso 1 1 calc R
C6 C 0.448(2) 0.3318(15) 0.3121(14) 0.071(4) Uani 1 1 d .
H6 H 0.4347 0.2831 0.3593 0.085 Uiso 1 1 calc R
O1A O 0.1260(14) 0.5726(7) 0.4107(8) 0.060(2) Uani 1 1 d .
H1A H 0.0517 0.5781 0.4527 0.090 Uiso 1 1 calc R
O1B O 0.1179(12) 0.3752(7) 0.4395(8) 0.052(2) Uani 1 1 d .
H1B H 0.1627 0.3086 0.4204 0.078 Uiso 1 1 calc R
I4 I 0.79416(12) 0.34211(10) 0.06557(8) 0.0664(5) Uani 1 1 d .

loop_
_atom_site_aniso_label
_atom_site_aniso_U_11
_atom_site_aniso_U_22
_atom_site_aniso_U_33
_atom_site_aniso_U_23
_atom_site_aniso_U_13
_atom_site_aniso_U_12
C8 0.041(6) 0.043(6) 0.049(6) 0.023(5) 0.021(5) 0.008(5)
C9 0.053(7) 0.060(7) 0.049(7) 0.024(6) 0.021(6) -0.002(6)
C10 0.050(7) 0.076(9) 0.046(7) 0.020(6) 0.017(6) 0.008(6)
C11 0.063(9) 0.107(12) 0.066(9) 0.062(9) 0.028(8) 0.037(9)
C12 0.058(8) 0.073(9) 0.083(11) 0.051(8) 0.026(8) 0.015(7)
C13 0.036(6) 0.046(7) 0.068(8) 0.029(6) 0.021(6) 0.004(5)
C14 0.061(8) 0.034(6) 0.082(10) 0.023(6) 0.032(7) 0.001(6)
C15 0.041(6) 0.048(7) 0.048(7) 0.011(5) 0.022(5) 0.001(5)
C16 0.064(8) 0.055(8) 0.066(9) 0.004(7) 0.027(7) -0.003(7)
C17 0.057(9) 0.119(15) 0.043(8) -0.004(9) 0.020(7) -0.007(9)
C18 0.062(9) 0.108(13) 0.050(8) 0.025(8) 0.013(7) 0.016(9)
C19 0.051(7) 0.065(8) 0.052(7) 0.028(6) 0.015(6) 0.013(6)
C20 0.038(6) 0.055(7) 0.042(6) 0.018(5) 0.018(5) 0.007(5)
N7 0.039(5) 0.046(5) 0.048(6) 0.021(4) 0.015(4) 0.008(4)
B1 0.056(8) 0.036(7) 0.043(7) 0.019(6) 0.011(6) 0.006(6)
C1 0.046(6) 0.044(6) 0.039(6) 0.014(5) 0.013(5) 0.007(5)
C2 0.066(8) 0.039(6) 0.064(8) 0.026(6) 0.028(6) 0.014(6)
C3 0.068(8) 0.058(7) 0.056(7) 0.038(6) 0.030(6) 0.018(6)
C4 0.035(5) 0.043(6) 0.042(6) 0.022(5) 0.014(5) 0.006(5)
C5 0.067(8) 0.085(10) 0.101(12) 0.068(9) 0.053(8) 0.044(8)
C6 0.081(10) 0.090(10) 0.081(10) 0.062(8) 0.043(8) 0.038(8)
O1A 0.090(7) 0.042(5) 0.078(6) 0.038(4) 0.052(5) 0.025(4)
O1B 0.061(5) 0.040(4) 0.074(6) 0.028(4) 0.040(4) 0.019(4)
I4 0.0549(6) 0.1006(9) 0.0634(7) 0.0425(5) 0.0309(5) 0.0265(5)

loop_
_atom_type_symbol
_atom_type_description
_atom_type_scat_dispersion_real
_atom_type_scat_dispersion_imag
_atom_type_scat_source
C C 0.0033 0.0016 'International Tables Vol C Tables 4.2.6.8 and 6.1.1.4'
H H 0.0000 0.0000 'International Tables Vol C Tables 4.2.6.8 and 6.1.1.4'
B B 0.0013 0.0007 'International Tables Vol C Tables 4.2.6.8 and 6.1.1.4'
I I -0.4742 1.8119 'International Tables Vol C Tables 4.2.6.8 and 6.1.1.4'
N N 0.0061 0.0033 'International Tables Vol C Tables 4.2.6.8 and 6.1.1.4'
O O 0.0106 0.0060 'International Tables Vol C Tables 4.2.6.8 and 6.1.1.4'

loop_
_geom_angle_atom_site_label_1
_geom_angle_atom_site_label_2
_geom_angle_atom_site_label_3
_geom_angle
N7 C8 C13 124.0(10)
N7 C8 C9 118.1(11)
C13 C8 C9 117.8(11)
C10 C9 C8 120.6(13)
C10 C9 H9 119.7
C8 C9 H9 119.7
C9 C10 C11 121.2(13)
C9 C10 H10 119.4
C11 C10 H10 119.4
C12 C11 C10 120.2(13)
C12 C11 H11 119.9
C10 C11 H11 119.9
C11 C12 C13 120.8(13)
C11 C12 H12 119.6
C13 C12 H12 119.6
C14 C13 C12 124.6(12)
C14 C13 C8 116.0(12)
C12 C13 C8 119.4(11)
C15 C14 C13 123.1(12)
C15 C14 H14 118.4
C13 C14 H14 118.4
C14 C15 C20 117.7(10)
C14 C15 C16 124.5(13)
C20 C15 C16 117.7(13)
C17 C16 C15 120.3(14)
C17 C16 H16 119.9
C15 C16 H16 119.9
C16 C17 C18 120.9(13)
C16 C17 H17 119.6
C18 C17 H17 119.6
C19 C18 C17 118.9(15)
C19 C18 H18 120.5
C17 C18 H18 120.5
C18 C19 C20 122.6(14)
C18 C19 H19 118.7
C20 C19 H19 118.7
N7 C20 C19 118.0(11)
N7 C20 C15 122.3(11)
C19 C20 C15 119.6(11)
C8 N7 C20 116.8(10)
O1A B1 O1B 117.5(12)
O1A B1 C1 118.1(11)
O1B B1 C1 124.3(11)
C2 C1 C6 116.7(11)
C2 C1 B1 120.3(11)
C6 C1 B1 122.9(12)
C1 C2 C3 121.9(11)
C1 C2 H2 119.0
C3 C2 H2 119.0
C4 C3 C2 121.5(12)
C4 C3 H3 119.2
C2 C3 H3 119.2
C3 C4 C5 118.2(10)
C3 C4 I4 123.0(9)
C5 C4 I4 118.7(8)
C6 C5 C4 119.2(12)
C6 C5 H5 120.4
C4 C5 H5 120.4
C5 C6 C1 122.4(13)
C5 C6 H6 118.8
C1 C6 H6 118.8
B1 O1A H1A 109.5
B1 O1B H1B 109.5

loop_
_geom_bond_atom_site_label_1
_geom_bond_atom_site_label_2
_geom_bond_distance
C8 N7 1.360(14)
C8 C13 1.435(16)
C8 C9 1.447(16)
C9 C10 1.358(19)
C9 H9 0.9300
C10 C11 1.40(2)
C10 H10 0.9300
C11 C12 1.38(2)
C11 H11 0.9300
C12 C13 1.407(18)
C12 H12 0.9300
C13 C14 1.398(18)
C14 C15 1.361(18)
C14 H14 0.9300
C15 C20 1.432(17)
C15 C16 1.454(17)
C16 C17 1.37(2)
C16 H16 0.9300
C17 C18 1.46(2)
C17 H17 0.9300
C18 C19 1.346(17)
C18 H18 0.9300
C19 C20 1.413(17)
C19 H19 0.9300
C20 N7 1.393(14)
B1 O1A 1.361(15)
B1 O1B 1.387(16)
B1 C1 1.570(17)
C1 C2 1.386(17)
C1 C6 1.419(18)
C2 C3 1.402(17)
C2 H2 0.9300
C3 C4 1.366(16)
C3 H3 0.9300
C4 C5 1.445(17)
C4 I4 2.092(10)
C5 C6 1.383(18)
C5 H5 0.9300
C6 H6 0.9300
O1A H1A 0.8200
O1B H1B 0.8200

loop_
_geom_torsion_atom_site_label_1
_geom_torsion_atom_site_label_2
_geom_torsion_atom_site_label_3
_geom_torsion_atom_site_label_4
_geom_torsion
N7 C8 C9 C10 179.9(11)
C13 C8 C9 C10 0.9(16)
C8 C9 C10 C11 -1.3(19)
C9 C10 C11 C12 1(2)
C10 C11 C12 C13 0(2)
C11 C12 C13 C14 -179.9(12)
C11 C12 C13 C8 -0.5(18)
N7 C8 C13 C14 0.5(16)
C9 C8 C13 C14 179.4(10)
N7 C8 C13 C12 -178.9(11)
C9 C8 C13 C12 0.0(16)
C12 C13 C14 C15 -178.8(12)
C8 C13 C14 C15 1.9(17)
C13 C14 C15 C20 -2.9(18)
C13 C14 C15 C16 179.8(12)
C14 C15 C16 C17 177.6(13)
C20 C15 C16 C17 0.3(18)
C15 C16 C17 C18 1(2)
C16 C17 C18 C19 0(2)
C17 C18 C19 C20 -1(2)
C18 C19 C20 N7 -178.6(11)
C18 C19 C20 C15 2.2(18)
C14 C15 C20 N7 1.7(16)
C16 C15 C20 N7 179.2(10)
C14 C15 C20 C19 -179.1(11)
C16 C15 C20 C19 -1.6(16)
C13 C8 N7 C20 -1.5(15)
C9 C8 N7 C20 179.5(9)
C19 C20 N7 C8 -178.8(10)
C15 C20 N7 C8 0.4(14)
O1A B1 C1 C2 -17.0(17)
O1B B1 C1 C2 163.1(12)
O1A B1 C1 C6 160.0(13)
O1B B1 C1 C6 -19.9(19)
C6 C1 C2 C3 0.4(18)
B1 C1 C2 C3 177.6(11)
C1 C2 C3 C4 -0.4(19)
C2 C3 C4 C5 -0.4(19)
C2 C3 C4 I4 177.8(9)
C3 C4 C5 C6 1(2)
I4 C4 C5 C6 -177.1(11)
C4 C5 C6 C1 -1(2)
C2 C1 C6 C5 1(2)
B1 C1 C6 C5 -176.6(13)
